data_2005233
loop_
_publ_author_name
'Bell, W.'
'Ferguson, G.'
'Glidewell, C.'

_publ_section_title
;
 Cyanoferrocene: a Two-Dimensional Network Generated by Short
 C---H&#x00B7;&#x00B7;&#x00B7;N Hydrogen Bonds
;
_journal_issue 8
_journal_name_full 'Acta Crystallographica Section C'
_journal_page_first 1928
_journal_page_last 1930
_journal_paper_doi 10.1107/S0108270196006233
_journal_volume 52
_journal_year 1996
_chemical_formula_iupac '[Fe (C5 H5)(C6 H4 N1)]'
_chemical_formula_moiety 'C11 H9 Fe N'
_chemical_formula_sum 'C11 H9 Fe N'
_chemical_formula_weight 211.04
_chemical_name_systematic
;
Cyanoferrocene
;
_space_group_IT_number 19
_symmetry_cell_setting orthorhombic
_symmetry_space_group_name_Hall 'P 2ac 2ab'
_symmetry_space_group_name_H-M 'P 21 21 21'
_cell_angle_alpha 90
_cell_angle_beta 90
_cell_angle_gamma 90
_cell_formula_units_Z 4
_cell_length_a 7.6314(6)
_cell_length_b 10.452(2)
_cell_length_c 11.229(1)
_cell_measurement_reflns_used 25
_cell_measurement_temperature 294(1)
_cell_measurement_theta_max 20.02
_cell_measurement_theta_min 11.56
_cell_volume 895.7(2)
_computing_cell_refinement 'SET4 and CELDIM in CAD-4-PC Software'
_computing_data_collection 'CAD-4-PC Software (Enraf-Nonius, 1992)'
_computing_data_reduction 'DATRD2 in NRCVAX94 (Gabe, Le Page, Charland, Lee & White, 1989)'
_computing_molecular_graphics 'NRCVAX94, PLATON,  PLUTON (Spek 1995b)'
_computing_publication_material 'NRCVAX94, SHELXL93 and WordPerfect (macro PREPCIF)'
_computing_structure_refinement 'NRCVAX94 and SHELXL93 (Sheldrick, 1993)'
_computing_structure_solution 'SHELXS86 (Sheldrick, 1990)'
_diffrn_ambient_temperature 294.0(10)
_diffrn_measurement_device 'Enraf-Nonius CAD-4'
_diffrn_measurement_method \q/2\q
_diffrn_radiation_monochromator graphite
_diffrn_radiation_source 'X-ray tube'
_diffrn_radiation_type MoK\a
_diffrn_radiation_wavelength 0.7107
_diffrn_reflns_av_R_equivalents 0.000
_diffrn_reflns_av_sigmaI/netI 0.0367
_diffrn_reflns_limit_h_max 10
_diffrn_reflns_limit_h_min 0
_diffrn_reflns_limit_k_max 14
_diffrn_reflns_limit_k_min 0
_diffrn_reflns_limit_l_max 15
_diffrn_reflns_limit_l_min 0
_diffrn_reflns_number 1504
_diffrn_reflns_theta_max 29.86
_diffrn_reflns_theta_min 2.66
_diffrn_standards_decay_% none
_diffrn_standards_interval_time 60
_diffrn_standards_number 3
_exptl_absorpt_coefficient_mu 1.626
_exptl_absorpt_correction_T_max 0.690
_exptl_absorpt_correction_T_min 0.497
_exptl_absorpt_correction_type '\y scans at 4\% steps (North, Phillips & Mathews, 1968)'
_exptl_crystal_colour orange
_exptl_crystal_density_diffrn 1.565
_exptl_crystal_density_meas ?
_exptl_crystal_description plate
_exptl_crystal_F_000 432
_exptl_crystal_size_max 0.42
_exptl_crystal_size_mid 0.42
_exptl_crystal_size_min 0.22
_refine_diff_density_max 0.325
_refine_diff_density_min -0.289
_refine_ls_abs_structure_details 'Flack (1983) parameter = 0.03(3)'
_refine_ls_abs_structure_Flack 0.03(3)
_refine_ls_extinction_coef 0.012(2)
_refine_ls_extinction_method SHELXL93
_refine_ls_goodness_of_fit_all 0.934
_refine_ls_goodness_of_fit_obs 1.015
_refine_ls_hydrogen_treatment 'H atoms riding (SHELXL93 defaults; C---H 0.93\%A)'
_refine_ls_matrix_type full
_refine_ls_number_parameters 119
_refine_ls_number_reflns 1504
_refine_ls_number_restraints 0
_refine_ls_restrained_S_all 0.934
_refine_ls_restrained_S_obs 1.015
_refine_ls_R_factor_all 0.0554
_refine_ls_R_factor_obs 0.0375
_refine_ls_shift/esd_max 0.000
_refine_ls_shift/esd_mean 0.000
_refine_ls_structure_factor_coef Fsqd
_refine_ls_weighting_scheme
;
calc w = 1/[\s^2^(F~o~^2^) + (0.07P)^2^]
where P = (F~o~^2^ + 2F~c~^2^)/3
;
_refine_ls_wR_factor_all 0.1039
_refine_ls_wR_factor_obs 0.0978
_reflns_number_observed 1155
_reflns_number_total 1504
_reflns_observed_criterion >2\s(I)
_cod_data_source_file cf1114.cif
_cod_data_source_block 9623
_cod_depositor_comments
;
 Marking atoms 'Cg1' and 'Cg2' as dummy atoms.

 Antanas Vaitkus,
 2017-02-19
;
_cod_original_cell_volume 895.7(2)
_cod_database_code 2005233

loop_
_symmetry_equiv_pos_as_xyz
'x, y, z'
'x+1/2, -y+1/2, -z'
'-x, y+1/2, -z+1/2'
'-x+1/2, -y, z+1/2'

loop_
_atom_site_aniso_label
_atom_site_aniso_U_11
_atom_site_aniso_U_22
_atom_site_aniso_U_33
_atom_site_aniso_U_12
_atom_site_aniso_U_13
_atom_site_aniso_U_23
Fe1 0.0345(3) 0.0333(3) 0.0377(3) 0.0023(2) 0.0004(2) -0.0010(2)
N1 0.074(3) 0.069(3) 0.053(2) 0.002(2) 0.005(2) -0.012(2)
C1 0.048(2) 0.044(2) 0.050(2) 0.006(2) 0.002(2) -0.005(2)
C11 0.044(2) 0.039(2) 0.045(2) 0.004(2) 0.003(2) 0.000(2)
C12 0.032(2) 0.048(2) 0.061(3) 0.012(2) 0.004(2) 0.000(2)
C13 0.049(2) 0.055(3) 0.061(3) 0.012(2) -0.015(2) -0.007(3)
C14 0.071(3) 0.051(3) 0.043(2) 0.016(2) -0.006(2) 0.000(2)
C15 0.059(3) 0.033(2) 0.051(2) 0.003(2) 0.001(2) 0.005(2)
C21 0.059(3) 0.055(3) 0.051(3) 0.014(2) -0.018(2) -0.006(2)
C22 0.060(3) 0.042(2) 0.057(3) 0.009(2) 0.001(2) 0.012(2)
C23 0.068(3) 0.041(2) 0.060(3) 0.015(2) -0.007(2) -0.010(2)
C24 0.059(3) 0.055(3) 0.064(3) 0.017(2) 0.019(2) 0.001(3)
C25 0.037(2) 0.052(3) 0.111(5) 0.003(2) -0.007(3) -0.008(3)

loop_
_atom_site_label
_atom_site_occupancy
_atom_site_fract_x
_atom_site_fract_y
_atom_site_fract_z
_atom_site_U_iso_or_equiv
_atom_site_thermal_displace_type
_atom_site_calc_flag
_atom_site_refinement_flags
_atom_site_type_symbol
Fe1 1 .23818(6) .11232(5) .70318(5) .0352(2) Uani d . Fe
N1 1 .2133(5) .3543(4) .9854(4) .065(1) Uani d . N
C1 1 .1758(6) .3141(4) .8952(4) .048(1) Uani d . C
Cg1 . .0880(6) .2223(5) .6843(4) . . dum . .
Cg2 . .3882(7) .0000(5) .7235(5) . . dum . .
C11 1 .1260(5) .2658(4) .7809(4) .0426(9) Uani d . C
C12 1 -.0046(6) .1681(5) .7579(5) .047(1) Uani d . C
C13 1 -.0054(6) .1455(5) .6328(4) .055(1) Uani d . C
C14 1 .1212(7) .2294(5) .5799(4) .055(1) Uani d . C
C15 1 .2028(6) .3027(4) .6698(4) .048(1) Uani d . C
C21 1 .4076(7) .0332(5) .8230(4) .055(1) Uani d . C
C22 1 .2888(6) -.0581(4) .7842(4) .053(1) Uani d . C
C23 1 .3097(7) -.0695(5) .6611(5) .056(1) Uani d . C
C24 1 .4371(7) .0148(5) .6238(5) .060(1) Uani d . C
C25 1 .4980(7) .0794(5) .7253(6) .066(2) Uani d . C
H12 1 -0.0748 .1279 .8143 .056 Uiso calc R H
H13 1 -0.0755 .0868 .5927 .066 Uiso calc R H
H14 1 .1458 .2348 .4989 .066 Uiso calc R H
H15 1 .2902 .3635 .6588 .057 Uiso calc R H
H21 1 .4239 .0589 .9015 .066 Uiso calc R H
H22 1 .21 -0.1032 .8313 .064 Uiso calc R H
H23 1 .2475 -0.1251 .6122 .068 Uiso calc R H
H24 1 .4756 .0266 .546 .071 Uiso calc R H
H25 1 .5841 .1424 .7265 .08 Uiso calc R H

loop_
_atom_type_symbol
_atom_type_description
_atom_type_scat_dispersion_real
_atom_type_scat_dispersion_imag
_atom_type_scat_source
C C 0.0033 0.0016 'International Tables Vol C Tables 4.2.6.8 and 6.1.1.4'
H H 0.0000 0.0000 'International Tables Vol C Tables 4.2.6.8 and 6.1.1.4'
Fe Fe 0.3463 0.8444 'International Tables Vol C Tables 4.2.6.8 and 6.1.1.4'
N N 0.0061 0.0033 'International Tables Vol C Tables 4.2.6.8 and 6.1.1.4'

loop_
_geom_angle_atom_site_label_1
_geom_angle_atom_site_label_2
_geom_angle_atom_site_label_3
_geom_angle
_geom_angle_publ_flag
Cg1 Fe1 Cg2 179.2(2) y
N1 C1 C11 178.8(5) y
C1 C11 C15 125.3(4) ?
C12 C11 C15 108.4(4) ?
C1 C11 C12 126.2(4) ?
C11 C12 C13 107.2(5) ?
C12 C13 C14 107.7(5) ?
C13 C14 C15 109.4(4) ?
C11 C15 C14 107.3(4) ?
C22 C21 C25 108.5(4) ?
C21 C22 C23 107.2(5) ?
C22 C23 C24 109.1(5) ?
C23 C24 C25 107.2(5) ?
C21 C25 C24 108.1(4) ?

loop_
_geom_bond_atom_site_label_1
_geom_bond_atom_site_label_2
_geom_bond_distance
_geom_bond_publ_flag
Fe1 Cg1 1.637(5) yes
Fe1 Cg2 1.656(5) yes
Fe1 C11 2.016(4) ?
Fe1 C12 2.038(5) ?
Fe1 C13 2.050(5) ?
Fe1 C14 2.052(4) ?
Fe1 C15 2.042(4) ?
Fe1 C21 2.041(5) ?
Fe1 C22 2.037(4) ?
Fe1 C24 2.034(5) ?
Fe1 C23 2.033(4) ?
Fe1 C25 2.028(5) ?
N1 C1 1.133(6) y
C1 C11 1.432(6) y
C11 C12 1.450(7) y
C11 C15 1.431(6) y
C12 C13 1.425(7) y
C13 C14 1.435(7) y
C14 C15 1.411(6) y
C21 C22 1.387(7) y
C21 C25 1.384(8) y
C22 C23 1.396(7) y
C23 C24 1.378(7) y
C24 C25 1.404(8) y

loop_
_geom_torsion_atom_site_label_1
_geom_torsion_atom_site_label_2
_geom_torsion_atom_site_label_3
_geom_torsion_atom_site_label_4
_geom_torsion
_geom_torsion_publ_flag
C11 Cg1 Cg2 C21 8.5(6) y
C12 Cg1 Cg2 C22 7.2(6) y
C13 Cg1 Cg2 C23 8.5(6) y
C14 Cg1 Cg2 C24 7.2(6) y
C15 Cg1 Cg2 C25 8.7(6) y
C15 C11 C12 C13 0.5(5) ?
C1 C11 C12 C13 -177.3(4) ?
C11 C12 C13 C14 -0.8(6) ?
C12 C13 C14 C15 0.9(6) ?
C13 C14 C15 C11 -0.6(5) ?
C1 C11 C15 C14 177.8(4) ?
C12 C11 C15 C14 0.0(5) ?
C25 C21 C22 C23 1.2(6) ?
C21 C22 C23 C24 -1.0(6) ?
C22 C23 C24 C25 0.4(6) ?
C22 C21 C25 C24 -1.0(6) ?
C23 C24 C25 C21 0.4(6) ?
